data_1506557
loop_
_publ_author_name
'Wu, Huifang'
'Thatcher, Linn N.'
'Bernard, Denzil'
'Parrish, Damon A.'
'Deschamps, Jeffrey R.'
'Rice, Kenner C.'
'MacKerell, Jr, Alexander D'
'Coop, Andrew'

_publ_section_title
;
 Position of coordination of the lithium ion determines the
 regioselectivity of demethylations of 3,4-dimethoxymorphinans with
 L-selectride.
;
_journal_issue 13
_journal_name_full 'Organic letters'
_journal_page_first 2531
_journal_page_last 2534
_journal_paper_doi 10.1021/ol050433c
_journal_volume 7
_journal_year 2005
_chemical_absolute_configuration syn
_chemical_formula_moiety 'C24 H33 N O5'
_chemical_formula_sum 'C24 H33 N O5'
_chemical_formula_weight 415.51
_chemical_name_systematic
; 
 ? 
;
_space_group_IT_number 4
_symmetry_cell_setting monoclinic
_symmetry_space_group_name_Hall 'P 2yb'
_symmetry_space_group_name_H-M 'P 1 21 1'
_atom_sites_solution_hydrogens geom
_atom_sites_solution_primary direct
_atom_sites_solution_secondary difmap
_audit_creation_method SHELXL-97
_cell_angle_alpha 90.00
_cell_angle_beta 91.416(4)
_cell_angle_gamma 90.00
_cell_formula_units_Z 2
_cell_length_a 6.9632(14)
_cell_length_b 9.5308(17)
_cell_length_c 15.805(3)
_cell_measurement_reflns_used 686
_cell_measurement_temperature 103(2)
_cell_measurement_theta_max 28.49
_cell_measurement_theta_min 3.17
_cell_volume 1048.6(3)
_computing_cell_refinement 'Bruker SMART v5.059 (Bruker, 1999)'
_computing_data_collection 'Bruker SMART v5.059 (Bruker, 1999)'
_computing_data_reduction
;
Bruker SAINT v6.02A (Bruker, 2000a), Bruker XPREP v5.1 (Bruker, 1997)
;
_computing_molecular_graphics 'Bruker Shelxtl v6.10 (Bruker, 2000b)'
_computing_publication_material 'Bruker Shelxtl v6.10 (Bruker, 2000b)'
_computing_structure_refinement 'SHELXL-97 (Sheldrick, 1997)'
_computing_structure_solution 'SHELXS-97 (Sheldrick, 1997)'
_diffrn_ambient_temperature 103(2)
_diffrn_measured_fraction_theta_full 0.776
_diffrn_measured_fraction_theta_max 0.776
_diffrn_measurement_device_type 'Bruker SMART 1000 CCD'
_diffrn_measurement_method '\f and \w scans'
_diffrn_radiation_monochromator graphite
_diffrn_radiation_source 'sealed tube'
_diffrn_radiation_type MoK\a
_diffrn_radiation_wavelength 0.71073
_diffrn_reflns_av_R_equivalents 0.0291
_diffrn_reflns_av_sigmaI/netI 0.0479
_diffrn_reflns_limit_h_max 9
_diffrn_reflns_limit_h_min -9
_diffrn_reflns_limit_k_max 12
_diffrn_reflns_limit_k_min -12
_diffrn_reflns_limit_l_max 18
_diffrn_reflns_limit_l_min -21
_diffrn_reflns_number 5991
_diffrn_reflns_theta_full 29.04
_diffrn_reflns_theta_max 29.04
_diffrn_reflns_theta_min 2.50
_diffrn_standards_decay_% none
_diffrn_standards_interval_time variable
_exptl_absorpt_coefficient_mu 0.091
_exptl_absorpt_correction_T_max 0.955
_exptl_absorpt_correction_T_min 0.791
_exptl_absorpt_correction_type multi-scan
_exptl_absorpt_process_details 'SADABS v2.01 (Bruker, 2000c)'
_exptl_crystal_colour colorless
_exptl_crystal_density_diffrn 1.316
_exptl_crystal_density_method 'not measured'
_exptl_crystal_description prism
_exptl_crystal_F_000 448
_exptl_crystal_size_max 0.88
_exptl_crystal_size_mid 0.65
_exptl_crystal_size_min 0.50
_refine_diff_density_max 0.462
_refine_diff_density_min -0.289
_refine_diff_density_rms 0.079
_refine_ls_abs_structure_details 'Flack H D (1983), Acta Cryst. A39, 876-881'
_refine_ls_abs_structure_Flack -0.4(11)
_refine_ls_extinction_method none
_refine_ls_goodness_of_fit_ref 1.052
_refine_ls_hydrogen_treatment mixed
_refine_ls_matrix_type full
_refine_ls_number_parameters 276
_refine_ls_number_reflns 3597
_refine_ls_number_restraints 1
_refine_ls_restrained_S_all 1.052
_refine_ls_R_factor_all 0.0599
_refine_ls_R_factor_gt 0.0471
_refine_ls_shift/su_max 0.003
_refine_ls_shift/su_mean 0.000
_refine_ls_structure_factor_coef Fsqd
_refine_ls_weighting_details 'calc w=1/[\s^2^(Fo^2^)+(0.0780P)^2^+0.3106P] where P=(Fo^2^+2Fc^2^)/3'
_refine_ls_weighting_scheme calc
_refine_ls_wR_factor_gt 0.1171
_refine_ls_wR_factor_ref 0.1373
_reflns_number_gt 3070
_reflns_number_total 3597
_reflns_threshold_expression I>2\s(I)
_cod_data_source_file ol050433csi20050517_050156.cif
_cod_data_source_block coop11
_cod_original_sg_symbol_H-M 'P 21'
_cod_database_code 1506557

loop_
_symmetry_equiv_pos_as_xyz
'x, y, z'
'-x, y+1/2, -z'

loop_
_atom_site_label
_atom_site_type_symbol
_atom_site_fract_x
_atom_site_fract_y
_atom_site_fract_z
_atom_site_U_iso_or_equiv
_atom_site_adp_type
_atom_site_occupancy
_atom_site_symmetry_multiplicity
_atom_site_calc_flag
_atom_site_refinement_flags
C1 C 1.0438(4) 1.0720(2) 0.75196(13) 0.0225(5) Uani 1 1 d .
H1A H 1.1434 1.1334 0.7709 0.027 Uiso 1 1 calc R
C2 C 0.8888(4) 1.1267(2) 0.70679(13) 0.0221(5) Uani 1 1 d .
H2A H 0.8820 1.2242 0.6944 0.027 Uiso 1 1 calc R
C3 C 0.7435(4) 1.0367(2) 0.67994(13) 0.0202(5) Uani 1 1 d .
O3 O 0.5753(3) 1.07714(15) 0.63801(10) 0.0249(4) Uani 1 1 d .
C3A C 0.5303(4) 1.2236(2) 0.63779(15) 0.0249(5) Uani 1 1 d .
H3AA H 0.4035 1.2381 0.6110 0.037 Uiso 1 1 calc R
H3AB H 0.6272 1.2748 0.6061 0.037 Uiso 1 1 calc R
H3AC H 0.5294 1.2583 0.6962 0.037 Uiso 1 1 calc R
C4 C 0.7567(4) 0.8913(2) 0.69560(12) 0.0175(5) Uani 1 1 d .
O5 O 0.6033(3) 0.80823(16) 0.67320(9) 0.0212(4) Uani 1 1 d .
C5A C 0.5591(4) 0.7965(2) 0.58369(13) 0.0226(5) Uani 1 1 d .
H5A H 0.4351 0.8413 0.5709 0.034 Uiso 1 1 calc R
H5B H 0.5527 0.6972 0.5678 0.034 Uiso 1 1 calc R
H5C H 0.6597 0.8430 0.5517 0.034 Uiso 1 1 calc R
C5 C 0.8445(4) 0.5698(2) 0.70574(13) 0.0173(5) Uani 1 1 d .
H5D H 0.8275 0.4788 0.7348 0.021 Uiso 1 1 calc R
H5E H 0.7172 0.5997 0.6831 0.021 Uiso 1 1 calc R
C6 C 0.9787(4) 0.5492(2) 0.63242(13) 0.0195(5) Uani 1 1 d .
O6A O 0.9861(3) 0.67504(14) 0.58306(9) 0.0197(4) Uani 1 1 d .
C6A C 1.0135(4) 0.6306(2) 0.49773(13) 0.0231(5) Uani 1 1 d .
H6AA H 1.1500 0.6084 0.4878 0.028 Uiso 1 1 calc R
H6AB H 0.9694 0.7030 0.4568 0.028 Uiso 1 1 calc R
C6B C 0.8893(4) 0.5000(2) 0.49164(13) 0.0254(6) Uani 1 1 d .
H6BA H 0.7551 0.5240 0.4754 0.031 Uiso 1 1 calc R
H6BB H 0.9400 0.4329 0.4499 0.031 Uiso 1 1 calc R
O6B O 0.9013(3) 0.44301(15) 0.57610(9) 0.0241(4) Uani 1 1 d .
C7 C 1.1789(4) 0.5057(2) 0.66351(14) 0.0193(5) Uani 1 1 d .
H7A H 1.2657 0.4989 0.6150 0.023 Uiso 1 1 calc R
H7B H 1.1732 0.4126 0.6911 0.023 Uiso 1 1 calc R
C8 C 1.2556(4) 0.6146(2) 0.72656(13) 0.0204(5) Uani 1 1 d .
H8A H 1.2702 0.7057 0.6974 0.025 Uiso 1 1 calc R
H8B H 1.3840 0.5850 0.7482 0.025 Uiso 1 1 calc R
C9 C 1.2041(4) 0.7370(2) 0.86583(13) 0.0178(5) Uani 1 1 d .
H9A H 1.3346 0.7029 0.8838 0.021 Uiso 1 1 calc R
C10 C 1.2281(4) 0.8820(2) 0.82557(13) 0.0200(5) Uani 1 1 d .
H10A H 1.2497 0.9518 0.8712 0.024 Uiso 1 1 calc R
H10B H 1.3442 0.8808 0.7907 0.024 Uiso 1 1 calc R
C11 C 1.0583(4) 0.9290(2) 0.77064(12) 0.0191(5) Uani 1 1 d .
C12 C 0.9158(4) 0.83511(19) 0.74144(12) 0.0167(5) Uani 1 1 d .
C13 C 0.9176(3) 0.6796(2) 0.77110(12) 0.0150(4) Uani 1 1 d .
C14 C 1.1213(3) 0.6326(2) 0.80096(13) 0.0156(4) Uani 1 1 d .
O14 O 1.1112(3) 0.49702(15) 0.84132(10) 0.0193(4) Uani 1 1 d .
H14 H 1.099(5) 0.518(3) 0.8937(17) 0.023 Uiso 1 1 d .
C15 C 0.7883(3) 0.6779(2) 0.85041(13) 0.0171(4) Uani 1 1 d .
H15A H 0.6597 0.7156 0.8348 0.021 Uiso 1 1 calc R
H15B H 0.7719 0.5800 0.8699 0.021 Uiso 1 1 calc R
C16 C 0.8775(4) 0.7660(2) 0.92261(13) 0.0196(5) Uani 1 1 d .
H16A H 0.8702 0.8666 0.9071 0.023 Uiso 1 1 calc R
H16B H 0.8021 0.7524 0.9743 0.023 Uiso 1 1 calc R
N17 N 1.0783(3) 0.72836(19) 0.94085(11) 0.0183(4) Uani 1 1 d .
C18 C 1.1526(4) 0.8131(3) 1.01321(13) 0.0231(5) Uani 1 1 d .
H18A H 1.0791 0.7886 1.0640 0.028 Uiso 1 1 calc R
H18B H 1.1291 0.9135 1.0007 0.028 Uiso 1 1 calc R
C19 C 1.3611(4) 0.7931(2) 1.03298(13) 0.0226(5) Uani 1 1 d .
H19A H 1.4502 0.8340 0.9909 0.027 Uiso 1 1 calc R
C20 C 1.4309(5) 0.6610(3) 1.07605(17) 0.0358(7) Uani 1 1 d .
H20A H 1.5561 0.6222 1.0591 0.043 Uiso 1 1 calc R
H20B H 1.3338 0.5899 1.0911 0.043 Uiso 1 1 calc R
C21 C 1.4318(5) 0.7985(3) 1.12413(15) 0.0343(7) Uani 1 1 d .
H21A H 1.3351 0.8113 1.1684 0.041 Uiso 1 1 calc R
H21B H 1.5575 0.8436 1.1364 0.041 Uiso 1 1 calc R

loop_
_atom_site_aniso_label
_atom_site_aniso_U_11
_atom_site_aniso_U_22
_atom_site_aniso_U_33
_atom_site_aniso_U_23
_atom_site_aniso_U_13
_atom_site_aniso_U_12
C1 0.0315(15) 0.0166(9) 0.0193(10) -0.0009(7) -0.0029(9) -0.0056(10)
C2 0.0338(15) 0.0124(8) 0.0200(10) 0.0010(7) -0.0014(9) -0.0006(9)
C3 0.0255(14) 0.0185(9) 0.0166(10) 0.0013(7) -0.0016(8) 0.0038(9)
O3 0.0274(11) 0.0189(7) 0.0279(8) 0.0015(6) -0.0079(7) 0.0022(7)
C3A 0.0281(15) 0.0213(9) 0.0251(11) -0.0011(8) -0.0037(9) 0.0069(10)
C4 0.0231(13) 0.0154(8) 0.0139(9) 0.0007(7) 0.0019(7) -0.0054(9)
O5 0.0253(10) 0.0194(6) 0.0186(7) 0.0015(6) -0.0047(6) -0.0040(7)
C5A 0.0276(14) 0.0198(9) 0.0200(10) -0.0002(8) -0.0073(9) 0.0010(10)
C5 0.0183(12) 0.0155(8) 0.0183(10) -0.0003(7) 0.0015(8) -0.0027(9)
C6 0.0282(14) 0.0115(8) 0.0189(10) -0.0009(7) 0.0012(9) -0.0014(9)
O6A 0.0292(10) 0.0131(6) 0.0170(7) 0.0003(5) 0.0017(6) -0.0041(7)
C6A 0.0329(15) 0.0206(9) 0.0158(9) 0.0004(7) 0.0010(8) -0.0044(10)
C6B 0.0394(17) 0.0187(9) 0.0178(10) -0.0021(8) -0.0050(9) -0.0003(10)
O6B 0.0369(12) 0.0169(6) 0.0184(8) -0.0024(5) 0.0012(7) -0.0060(7)
C7 0.0174(12) 0.0197(9) 0.0209(10) -0.0013(7) 0.0058(8) 0.0021(9)
C8 0.0217(13) 0.0209(9) 0.0189(10) -0.0003(7) 0.0028(8) 0.0023(10)
C9 0.0168(12) 0.0186(8) 0.0181(10) -0.0005(7) 0.0002(8) 0.0004(9)
C10 0.0208(13) 0.0197(9) 0.0193(10) 0.0019(7) -0.0028(8) -0.0033(9)
C11 0.0237(13) 0.0202(9) 0.0132(9) -0.0002(7) -0.0004(8) -0.0007(10)
C12 0.0250(13) 0.0115(8) 0.0137(9) 0.0014(6) 0.0006(8) 0.0010(8)
C13 0.0134(11) 0.0155(8) 0.0161(9) 0.0017(7) 0.0007(7) -0.0004(9)
C14 0.0121(11) 0.0163(8) 0.0183(9) 0.0007(7) 0.0014(7) 0.0002(8)
O14 0.0189(9) 0.0181(6) 0.0210(8) 0.0035(5) 0.0004(6) 0.0028(7)
C15 0.0119(11) 0.0206(9) 0.0191(10) 0.0009(7) 0.0036(7) -0.0024(9)
C16 0.0156(12) 0.0256(9) 0.0175(10) -0.0010(8) 0.0009(8) 0.0024(10)
N17 0.0145(10) 0.0239(8) 0.0163(8) -0.0002(6) -0.0007(7) 0.0003(8)
C18 0.0229(14) 0.0287(10) 0.0174(10) -0.0030(8) -0.0030(8) 0.0011(10)
C19 0.0219(14) 0.0261(10) 0.0194(10) 0.0001(8) -0.0039(8) 0.0021(10)
C20 0.0335(17) 0.0305(11) 0.0430(14) 0.0081(11) -0.0089(11) 0.0034(13)
C21 0.0359(17) 0.0450(14) 0.0215(12) 0.0040(10) -0.0098(10) -0.0040(14)

loop_
_atom_type_symbol
_atom_type_description
_atom_type_scat_dispersion_real
_atom_type_scat_dispersion_imag
_atom_type_scat_source
C C 0.0033 0.0016 'International Tables Vol C Tables 4.2.6.8 and 6.1.1.4'
H H 0.0000 0.0000 'International Tables Vol C Tables 4.2.6.8 and 6.1.1.4'
N N 0.0061 0.0033 'International Tables Vol C Tables 4.2.6.8 and 6.1.1.4'
O O 0.0106 0.0060 'International Tables Vol C Tables 4.2.6.8 and 6.1.1.4'

loop_
_geom_angle_atom_site_label_1
_geom_angle_atom_site_label_2
_geom_angle_atom_site_label_3
_geom_angle
C2 C1 C11 121.9(2)
C2 C1 H1A 119.0
C11 C1 H1A 119.0
C1 C2 C3 118.68(19)
C1 C2 H2A 120.7
C3 C2 H2A 120.7
C2 C3 O3 125.21(19)
C2 C3 C4 120.7(2)
O3 C3 C4 114.1(2)
C3 O3 C3A 117.05(18)
O3 C3A H3AA 109.5
O3 C3A H3AB 109.5
H3AA C3A H3AB 109.5
O3 C3A H3AC 109.5
H3AA C3A H3AC 109.5
H3AB C3A H3AC 109.5
O5 C4 C3 118.4(2)
O5 C4 C12 120.69(17)
C3 C4 C12 120.6(2)
C4 O5 C5A 116.36(17)
O5 C5A H5A 109.5
O5 C5A H5B 109.5
H5A C5A H5B 109.5
O5 C5A H5C 109.5
H5A C5A H5C 109.5
H5B C5A H5C 109.5
C6 C5 C13 113.48(19)
C6 C5 H5D 108.9
C13 C5 H5D 108.9
C6 C5 H5E 108.9
C13 C5 H5E 108.9
H5D C5 H5E 107.7
O6A C6 O6B 105.61(16)
O6A C6 C5 109.76(17)
O6B C6 C5 109.51(19)
O6A C6 C7 110.99(19)
O6B C6 C7 109.46(17)
C5 C6 C7 111.35(18)
C6A O6A C6 105.83(14)
O6A C6A C6B 102.34(17)
O6A C6A H6AA 111.3
C6B C6A H6AA 111.3
O6A C6A H6AB 111.3
C6B C6A H6AB 111.3
H6AA C6A H6AB 109.2
O6B C6B C6A 103.32(18)
O6B C6B H6BA 111.1
C6A C6B H6BA 111.1
O6B C6B H6BB 111.1
C6A C6B H6BB 111.1
H6BA C6B H6BB 109.1
C6B O6B C6 108.61(15)
C6 C7 C8 109.20(18)
C6 C7 H7A 109.8
C8 C7 H7A 109.8
C6 C7 H7B 109.8
C8 C7 H7B 109.8
H7A C7 H7B 108.3
C7 C8 C14 111.55(19)
C7 C8 H8A 109.3
C14 C8 H8A 109.3
C7 C8 H8B 109.3
C14 C8 H8B 109.3
H8A C8 H8B 108.0
N17 C9 C14 106.11(18)
N17 C9 C10 116.85(17)
C14 C9 C10 110.54(17)
N17 C9 H9A 107.7
C14 C9 H9A 107.7
C10 C9 H9A 107.7
C11 C10 C9 114.4(2)
C11 C10 H10A 108.7
C9 C10 H10A 108.7
C11 C10 H10B 108.7
C9 C10 H10B 108.7
H10A C10 H10B 107.6
C1 C11 C12 120.3(2)
C1 C11 C10 117.4(2)
C12 C11 C10 122.25(18)
C11 C12 C4 117.72(17)
C11 C12 C13 120.5(2)
C4 C12 C13 121.0(2)
C5 C13 C14 106.92(17)
C5 C13 C12 116.32(16)
C14 C13 C12 111.58(18)
C5 C13 C15 110.00(17)
C14 C13 C15 107.10(16)
C12 C13 C15 104.59(16)
O14 C14 C8 106.01(17)
O14 C14 C9 107.90(16)
C8 C14 C9 111.14(19)
O14 C14 C13 109.83(18)
C8 C14 C13 111.77(17)
C9 C14 C13 110.05(17)
C14 O14 H14 102.9(19)
C16 C15 C13 111.11(19)
C16 C15 H15A 109.4
C13 C15 H15A 109.4
C16 C15 H15B 109.4
C13 C15 H15B 109.4
H15A C15 H15B 108.0
N17 C16 C15 112.24(18)
N17 C16 H16A 109.2
C15 C16 H16A 109.2
N17 C16 H16B 109.2
C15 C16 H16B 109.2
H16A C16 H16B 107.9
C16 N17 C18 109.34(18)
C16 N17 C9 113.94(17)
C18 N17 C9 112.48(19)
N17 C18 C19 114.32(19)
N17 C18 H18A 108.7
C19 C18 H18A 108.7
N17 C18 H18B 108.7
C19 C18 H18B 108.7
H18A C18 H18B 107.6
C18 C19 C20 120.2(2)
C18 C19 C21 119.2(2)
C20 C19 C21 60.27(17)
C18 C19 H19A 115.4
C20 C19 H19A 115.4
C21 C19 H19A 115.4
C19 C20 C21 60.03(17)
C19 C20 H20A 117.8
C21 C20 H20A 117.8
C19 C20 H20B 117.8
C21 C20 H20B 117.8
H20A C20 H20B 114.9
C19 C21 C20 59.70(16)
C19 C21 H21A 117.8
C20 C21 H21A 117.8
C19 C21 H21B 117.8
C20 C21 H21B 117.8
H21A C21 H21B 114.9

loop_
_geom_bond_atom_site_label_1
_geom_bond_atom_site_label_2
_geom_bond_distance
C1 C2 1.381(3)
C1 C11 1.398(3)
C1 H1A 0.9500
C2 C3 1.385(3)
C2 H2A 0.9500
C3 O3 1.386(3)
C3 C4 1.411(3)
O3 C3A 1.431(3)
C3A H3AA 0.9800
C3A H3AB 0.9800
C3A H3AC 0.9800
C4 O5 1.369(3)
C4 C12 1.414(3)
O5 C5A 1.445(2)
C5A H5A 0.9800
C5A H5B 0.9800
C5A H5C 0.9800
C5 C6 1.519(3)
C5 C13 1.548(3)
C5 H5D 0.9900
C5 H5E 0.9900
C6 O6A 1.433(2)
C6 O6B 1.443(2)
C6 C7 1.524(4)
O6A C6A 1.431(3)
C6A C6B 1.517(3)
C6A H6AA 0.9900
C6A H6AB 0.9900
C6B O6B 1.442(3)
C6B H6BA 0.9900
C6B H6BB 0.9900
C7 C8 1.526(3)
C7 H7A 0.9900
C7 H7B 0.9900
C8 C14 1.530(3)
C8 H8A 0.9900
C8 H8B 0.9900
C9 N17 1.493(3)
C9 C14 1.531(3)
C9 C10 1.532(3)
C9 H9A 1.0000
C10 C11 1.517(3)
C10 H10A 0.9900
C10 H10B 0.9900
C11 C12 1.406(3)
C12 C13 1.554(3)
C13 C14 1.550(3)
C13 C15 1.561(3)
C14 O14 1.444(2)
O14 H14 0.86(3)
C15 C16 1.536(3)
C15 H15A 0.9900
C15 H15B 0.9900
C16 N17 1.466(3)
C16 H16A 0.9900
C16 H16B 0.9900
N17 C18 1.482(3)
C18 C19 1.490(4)
C18 H18A 0.9900
C18 H18B 0.9900
C19 C20 1.507(3)
C19 C21 1.512(3)
C19 H19A 1.0000
C20 C21 1.515(4)
C20 H20A 0.9900
C20 H20B 0.9900
C21 H21A 0.9900
C21 H21B 0.9900

loop_
_geom_torsion_atom_site_label_1
_geom_torsion_atom_site_label_2
_geom_torsion_atom_site_label_3
_geom_torsion_atom_site_label_4
_geom_torsion
C11 C1 C2 C3 0.4(3)
C1 C2 C3 O3 176.5(2)
C1 C2 C3 C4 -2.3(3)
C2 C3 O3 C3A -13.5(3)
C4 C3 O3 C3A 165.44(19)
C2 C3 C4 O5 175.36(19)
O3 C3 C4 O5 -3.6(3)
C2 C3 C4 C12 2.1(3)
O3 C3 C4 C12 -176.93(18)
C3 C4 O5 C5A 66.2(3)
C12 C4 O5 C5A -120.5(2)
C13 C5 C6 O6A -65.9(2)
C13 C5 C6 O6B 178.64(17)
C13 C5 C6 C7 57.4(2)
O6B C6 O6A C6A -29.6(3)
C5 C6 O6A C6A -147.5(2)
C7 C6 O6A C6A 89.0(2)
C6 O6A C6A C6B 38.2(3)
O6A C6A C6B O6B -32.2(2)
C6A C6B O6B C6 14.9(3)
O6A C6 O6B C6B 8.1(3)
C5 C6 O6B C6B 126.2(2)
C7 C6 O6B C6B -111.4(2)
O6A C6 C7 C8 66.7(2)
O6B C6 C7 C8 -177.07(16)
C5 C6 C7 C8 -55.9(2)
C6 C7 C8 C14 57.2(2)
N17 C9 C10 C11 -77.2(2)
C14 C9 C10 C11 44.2(3)
C2 C1 C11 C12 1.8(3)
C2 C1 C11 C10 -176.0(2)
C9 C10 C11 C1 162.0(2)
C9 C10 C11 C12 -15.8(3)
C1 C11 C12 C4 -2.0(3)
C10 C11 C12 C4 175.68(19)
C1 C11 C12 C13 -172.4(2)
C10 C11 C12 C13 5.3(3)
O5 C4 C12 C11 -172.98(19)
C3 C4 C12 C11 0.2(3)
O5 C4 C12 C13 -2.7(3)
C3 C4 C12 C13 170.48(19)
C6 C5 C13 C14 -55.5(2)
C6 C5 C13 C12 69.9(3)
C6 C5 C13 C15 -171.50(17)
C11 C12 C13 C5 -146.3(2)
C4 C12 C13 C5 43.7(3)
C11 C12 C13 C14 -23.3(3)
C4 C12 C13 C14 166.71(18)
C11 C12 C13 C15 92.2(2)
C4 C12 C13 C15 -77.8(2)
C7 C8 C14 O14 60.4(2)
C7 C8 C14 C9 177.39(18)
C7 C8 C14 C13 -59.2(2)
N17 C9 C14 O14 -55.3(2)
C10 C9 C14 O14 177.14(19)
N17 C9 C14 C8 -171.08(17)
C10 C9 C14 C8 61.3(2)
N17 C9 C14 C13 64.6(2)
C10 C9 C14 C13 -63.0(2)
C5 C13 C14 O14 -61.6(2)
C12 C13 C14 O14 170.18(15)
C15 C13 C14 O14 56.28(19)
C5 C13 C14 C8 55.8(2)
C12 C13 C14 C8 -72.5(2)
C15 C13 C14 C8 173.65(16)
C5 C13 C14 C9 179.76(16)
C12 C13 C14 C9 51.5(2)
C15 C13 C14 C9 -62.4(2)
C5 C13 C15 C16 169.84(17)
C14 C13 C15 C16 54.0(2)
C12 C13 C15 C16 -64.5(2)
C13 C15 C16 N17 -51.1(2)
C15 C16 N17 C18 -177.69(18)
C15 C16 N17 C9 55.5(2)
C14 C9 N17 C16 -60.9(2)
C10 C9 N17 C16 62.8(3)
C14 C9 N17 C18 173.93(18)
C10 C9 N17 C18 -62.3(3)
C16 N17 C18 C19 -174.90(18)
C9 N17 C18 C19 -47.3(3)
N17 C18 C19 C20 -74.4(3)
N17 C18 C19 C21 -145.0(2)
C18 C19 C20 C21 -108.5(3)
C18 C19 C21 C20 110.1(3)

loop_
_cod_related_entry_id
_cod_related_entry_database
_cod_related_entry_code
1 ChemSpider 21200067
